data_4061814
_journal_name_full Organometallics
_journal_paper_doi 10.1021/om0508482
_journal_year 2005
_chemical_formula_moiety 'C53 H84 O P2 Ru, 0.5(C4 H10 O)'
_chemical_formula_sum 'C55 H89 O1.5 P2 Ru'
_chemical_formula_weight 937.27
_space_group_IT_number 14
_symmetry_cell_setting monoclinic
_symmetry_space_group_name_Hall '-P 2ybc'
_symmetry_space_group_name_H-M 'P 1 21/c 1'
_cell_angle_alpha 90.00
_cell_angle_beta 108.629(7)
_cell_angle_gamma 90.00
_cell_formula_units_Z 4
_cell_length_a 12.747(4)
_cell_length_b 42.414(14)
_cell_length_c 9.980(3)
_cell_measurement_temperature 123(2)
_cell_volume 5113(3)
_diffrn_ambient_temperature 123(2)
_exptl_crystal_density_diffrn 1.218
_cod_depositor_comments
;
The following automatic conversions were performed:
'_symmetry_cell_setting' value 'Monoclinic' changed to 'monoclinic'
according to '/home/saulius/struct/CIF-dictionaries/cif_core.dic'
dictionary named 'cif_core.dic' version 2.4.1 from 2010-06-29.

Automatic conversion script
Id: cif_fix_enum 1527 2010-12-29 10:47:43Z saulius 
;
_cod_original_sg_symbol_H-M 'P 21/c'
_cod_original_formula_sum 'C55 H89 O1.50 P2 Ru'
_cod_database_code 4061814

loop_
_symmetry_equiv_pos_as_xyz
'x, y, z'
'-x, y+1/2, -z+1/2'
'-x, -y, -z'
'x, -y-1/2, z-1/2'

loop_
_atom_site_label
_atom_site_type_symbol
_atom_site_fract_x
_atom_site_fract_y
_atom_site_fract_z
_atom_site_U_iso_or_equiv
_atom_site_adp_type
_atom_site_occupancy
_atom_site_symmetry_multiplicity
_atom_site_calc_flag
_atom_site_refinement_flags
_atom_site_disorder_assembly
_atom_site_disorder_group
O1 O 0.12001(11) 0.09942(3) -0.03827(12) 0.0369(4) Uani 1 1 d . . .
Ru1 Ru 0.180611(10) 0.122150(3) 0.145195(12) 0.01527(3) Uani 1 1 d . . .
P1 P 0.04311(3) 0.162167(9) 0.06439(4) 0.01609(9) Uani 1 1 d . . .
P2 P 0.32567(3) 0.083637(9) 0.21058(4) 0.01699(9) Uani 1 1 d . . .
C1 C -0.1742(3) 0.02036(6) -0.5834(3) 0.0979(12) Uani 1 1 d . . .
H1A H -0.2248 0.0231 -0.5282 0.147 Uiso 1 1 calc R . .
H1B H -0.1204 0.0038 -0.5406 0.147 Uiso 1 1 calc R . .
H1C H -0.2165 0.0144 -0.6805 0.147 Uiso 1 1 calc R . .
C2 C -0.0357(2) 0.04628(7) -0.6733(2) 0.0816(9) Uani 1 1 d . . .
H2A H 0.0202 0.0304 -0.6282 0.122 Uiso 1 1 calc R . .
H2B H 0.0009 0.0663 -0.6793 0.122 Uiso 1 1 calc R . .
H2C H -0.0786 0.0392 -0.7686 0.122 Uiso 1 1 calc R . .
C3 C -0.20044(16) 0.07585(5) -0.6569(2) 0.0385(5) Uani 1 1 d . . .
H3A H -0.2440 0.0685 -0.7513 0.058 Uiso 1 1 calc R . .
H3B H -0.1630 0.0956 -0.6652 0.058 Uiso 1 1 calc R . .
H3C H -0.2496 0.0794 -0.6003 0.058 Uiso 1 1 calc R . .
C4 C -0.11396(18) 0.05091(5) -0.5848(2) 0.0407(6) Uani 1 1 d . . .
C5 C -0.04855(15) 0.06264(4) -0.43547(17) 0.0278(4) Uani 1 1 d . . .
C6 C 0.02687(16) 0.08721(4) -0.41841(18) 0.0321(5) Uani 1 1 d . . .
H6A H 0.0396 0.0958 -0.4998 0.039 Uiso 1 1 calc R . .
C7 C 0.08395(14) 0.09962(4) -0.28726(18) 0.0298(4) Uani 1 1 d . . .
H7A H 0.1350 0.1163 -0.2803 0.036 Uiso 1 1 calc R . .
C8 C 0.06749(13) 0.08787(4) -0.16489(16) 0.0244(4) Uani 1 1 d . . .
C9 C -0.00810(16) 0.06340(4) -0.18124(18) 0.0331(5) Uani 1 1 d . . .
H9A H -0.0218 0.0550 -0.1002 0.040 Uiso 1 1 calc R . .
C10 C -0.06383(16) 0.05101(4) -0.31325(19) 0.0339(5) Uani 1 1 d . . .
H10A H -0.1140 0.0340 -0.3202 0.041 Uiso 1 1 calc R . .
C11 C -0.08073(12) 0.15053(4) -0.08506(15) 0.0189(4) Uani 1 1 d . . .
H11A H -0.0501 0.1403 -0.1550 0.023 Uiso 1 1 calc R . .
C12 C -0.15051(13) 0.12481(4) -0.04668(17) 0.0252(4) Uani 1 1 d . . .
H12A H -0.1883 0.1336 0.0175 0.030 Uiso 1 1 calc R . .
H12B H -0.1016 0.1075 0.0037 0.030 Uiso 1 1 calc R . .
C13 C -0.23718(15) 0.11169(4) -0.18017(19) 0.0320(5) Uani 1 1 d . . .
H13A H -0.1990 0.1008 -0.2393 0.038 Uiso 1 1 calc R . .
H13B H -0.2839 0.0960 -0.1524 0.038 Uiso 1 1 calc R . .
C14 C -0.31070(14) 0.13786(4) -0.26666(18) 0.0300(5) Uani 1 1 d . . .
H14A H -0.3617 0.1289 -0.3550 0.036 Uiso 1 1 calc R . .
H14B H -0.3559 0.1470 -0.2120 0.036 Uiso 1 1 calc R . .
C15 C -0.24147(14) 0.16375(4) -0.30282(17) 0.0285(4) Uani 1 1 d . . .
H15A H -0.2906 0.1810 -0.3536 0.034 Uiso 1 1 calc R . .
H15B H -0.2024 0.1552 -0.3661 0.034 Uiso 1 1 calc R . .
C16 C -0.15658(14) 0.17692(4) -0.16858(17) 0.0257(4) Uani 1 1 d . . .
H16A H -0.1957 0.1869 -0.1084 0.031 Uiso 1 1 calc R . .
H16B H -0.1112 0.1933 -0.1947 0.031 Uiso 1 1 calc R . .
C17 C 0.00285(13) 0.18014(4) 0.21081(15) 0.0200(4) Uani 1 1 d . . .
H17A H 0.0732 0.1891 0.2760 0.024 Uiso 1 1 calc R . .
C18 C -0.03334(14) 0.15565(4) 0.30035(17) 0.0271(4) Uani 1 1 d . . .
H18A H -0.1071 0.1472 0.2458 0.032 Uiso 1 1 calc R . .
H18B H 0.0198 0.1379 0.3225 0.032 Uiso 1 1 calc R . .
C19 C -0.03874(15) 0.17032(5) 0.43799(18) 0.0333(5) Uani 1 1 d . . .
H19A H -0.0648 0.1543 0.4923 0.040 Uiso 1 1 calc R . .
H19B H 0.0363 0.1771 0.4961 0.040 Uiso 1 1 calc R . .
C20 C -0.11663(15) 0.19860(4) 0.40892(19) 0.0320(5) Uani 1 1 d . . .
H20A H -0.1935 0.1914 0.3619 0.038 Uiso 1 1 calc R . .
H20B H -0.1137 0.2086 0.4996 0.038 Uiso 1 1 calc R . .
C21 C -0.08517(15) 0.22273(4) 0.31530(19) 0.0324(4) Uani 1 1 d . . .
H21A H -0.0126 0.2321 0.3679 0.039 Uiso 1 1 calc R . .
H21B H -0.1408 0.2399 0.2918 0.039 Uiso 1 1 calc R . .
C22 C -0.07855(14) 0.20784(4) 0.17767(17) 0.0260(4) Uani 1 1 d . . .
H22A H -0.1528 0.2003 0.1201 0.031 Uiso 1 1 calc R . .
H22B H -0.0540 0.2239 0.1221 0.031 Uiso 1 1 calc R . .
C23 C 0.09683(12) 0.19644(4) -0.01021(15) 0.0187(4) Uani 1 1 d . . .
H23A H 0.0379 0.2130 -0.0373 0.022 Uiso 1 1 calc R . .
C24 C 0.20015(13) 0.21065(4) 0.09748(16) 0.0231(4) Uani 1 1 d . . .
H24A H 0.2576 0.1941 0.1298 0.028 Uiso 1 1 calc R . .
H24B H 0.1812 0.2182 0.1808 0.028 Uiso 1 1 calc R . .
C25 C 0.24686(14) 0.23824(4) 0.03434(17) 0.0275(4) Uani 1 1 d . . .
H25A H 0.1923 0.2557 0.0104 0.033 Uiso 1 1 calc R . .
H25B H 0.3152 0.2462 0.1053 0.033 Uiso 1 1 calc R . .
C26 C 0.27264(14) 0.22799(4) -0.09796(17) 0.0263(4) Uani 1 1 d . . .
H26A H 0.3323 0.2120 -0.0725 0.032 Uiso 1 1 calc R . .
H26B H 0.2991 0.2464 -0.1394 0.032 Uiso 1 1 calc R . .
C27 C 0.17002(14) 0.21423(4) -0.20641(17) 0.0253(4) Uani 1 1 d . . .
H27A H 0.1890 0.2070 -0.2901 0.030 Uiso 1 1 calc R . .
H27B H 0.1126 0.2308 -0.2377 0.030 Uiso 1 1 calc R . .
C28 C 0.12416(13) 0.18652(4) -0.14383(15) 0.0221(4) Uani 1 1 d . . .
H28A H 0.1794 0.1693 -0.1197 0.026 Uiso 1 1 calc R . .
H28B H 0.0563 0.1784 -0.2153 0.026 Uiso 1 1 calc R . .
C29 C 0.24072(13) 0.14178(4) 0.30153(17) 0.0229(4) Uani 1 1 d . . .
C30 C 0.29764(14) 0.15724(4) 0.43392(16) 0.0256(4) Uani 1 1 d . . .
C31 C 0.38029(15) 0.18064(4) 0.44357(18) 0.0305(5) Uani 1 1 d . . .
H31A H 0.3948 0.1875 0.3606 0.037 Uiso 1 1 calc R . .
C32 C 0.43931(15) 0.19336(4) 0.57335(19) 0.0334(5) Uani 1 1 d . . .
H32A H 0.4947 0.2088 0.5792 0.040 Uiso 1 1 calc R . .
C33 C 0.41838(15) 0.18387(5) 0.69391(18) 0.0339(5) Uani 1 1 d . . .
H33A H 0.4597 0.1926 0.7827 0.041 Uiso 1 1 calc R . .
C34 C 0.33616(16) 0.16125(5) 0.68659(19) 0.0352(5) Uani 1 1 d . . .
H34A H 0.3213 0.1549 0.7700 0.042 Uiso 1 1 calc R . .
C35 C 0.27660(15) 0.14824(4) 0.55648(18) 0.0293(4) Uani 1 1 d . . .
H35A H 0.2208 0.1330 0.5516 0.035 Uiso 1 1 calc R . .
C36 C 0.45072(13) 0.09794(4) 0.17065(16) 0.0232(4) Uani 1 1 d . . .
H36A H 0.5092 0.0813 0.1995 0.028 Uiso 1 1 calc R . .
C37 C 0.42260(14) 0.10380(5) 0.01106(17) 0.0295(4) Uani 1 1 d . . .
H37A H 0.3979 0.0838 -0.0407 0.035 Uiso 1 1 calc R . .
H37B H 0.3609 0.1191 -0.0202 0.035 Uiso 1 1 calc R . .
C38 C 0.52316(15) 0.11663(5) -0.0248(2) 0.0378(5) Uani 1 1 d . . .
H38A H 0.5831 0.1007 0.0002 0.045 Uiso 1 1 calc R . .
H38B H 0.5022 0.1207 -0.1277 0.045 Uiso 1 1 calc R . .
C39 C 0.56478(16) 0.14697(5) 0.0555(2) 0.0418(5) Uani 1 1 d . . .
H39A H 0.6308 0.1545 0.0331 0.050 Uiso 1 1 calc R . .
H39B H 0.5068 0.1634 0.0252 0.050 Uiso 1 1 calc R . .
C40 C 0.59447(15) 0.14176(5) 0.2136(2) 0.0393(5) Uani 1 1 d . . .
H40A H 0.6173 0.1620 0.2634 0.047 Uiso 1 1 calc R . .
H40B H 0.6579 0.1270 0.2453 0.047 Uiso 1 1 calc R . .
C41 C 0.49621(14) 0.12822(4) 0.25242(19) 0.0297(4) Uani 1 1 d . . .
H41A H 0.5200 0.1237 0.3551 0.036 Uiso 1 1 calc R . .
H41B H 0.4365 0.1442 0.2320 0.036 Uiso 1 1 calc R . .
C42 C 0.37976(13) 0.07445(4) 0.40241(15) 0.0214(4) Uani 1 1 d . . .
H42A H 0.4094 0.0949 0.4488 0.026 Uiso 1 1 calc R . .
C43 C 0.47769(14) 0.05145(4) 0.45138(17) 0.0280(4) Uani 1 1 d . . .
H43A H 0.4530 0.0301 0.4151 0.034 Uiso 1 1 calc R . .
H43B H 0.5365 0.0581 0.4124 0.034 Uiso 1 1 calc R . .
C44 C 0.52406(15) 0.05059(5) 0.61286(18) 0.0340(5) Uani 1 1 d . . .
H44A H 0.5848 0.0349 0.6422 0.041 Uiso 1 1 calc R . .
H44B H 0.5552 0.0715 0.6482 0.041 Uiso 1 1 calc R . .
C45 C 0.43497(16) 0.04197(4) 0.67858(17) 0.0332(5) Uani 1 1 d . . .
H45A H 0.4665 0.0431 0.7829 0.040 Uiso 1 1 calc R . .
H45B H 0.4103 0.0200 0.6528 0.040 Uiso 1 1 calc R . .
C46 C 0.33557(16) 0.06414(4) 0.62803(17) 0.0320(5) Uani 1 1 d . . .
H46A H 0.3582 0.0856 0.6646 0.038 Uiso 1 1 calc R . .
H46B H 0.2769 0.0569 0.6662 0.038 Uiso 1 1 calc R . .
C47 C 0.28957(14) 0.06509(4) 0.46616(16) 0.0243(4) Uani 1 1 d . . .
H47A H 0.2280 0.0805 0.4365 0.029 Uiso 1 1 calc R . .
H47B H 0.2599 0.0441 0.4301 0.029 Uiso 1 1 calc R . .
C48 C 0.29095(13) 0.04681(4) 0.10555(16) 0.0203(4) Uani 1 1 d . . .
H48A H 0.2572 0.0539 0.0054 0.024 Uiso 1 1 calc R . .
C49 C 0.38743(15) 0.02509(4) 0.10430(19) 0.0317(5) Uani 1 1 d . . .
H49A H 0.4439 0.0375 0.0784 0.038 Uiso 1 1 calc R . .
H49B H 0.4225 0.0163 0.2000 0.038 Uiso 1 1 calc R . .
C50 C 0.34590(16) -0.00185(4) -0.0018(2) 0.0363(5) Uani 1 1 d . . .
H50A H 0.3167 0.0069 -0.0985 0.044 Uiso 1 1 calc R . .
H50B H 0.4083 -0.0160 0.0017 0.044 Uiso 1 1 calc R . .
C51 C 0.25507(17) -0.02059(4) 0.03139(19) 0.0364(5) Uani 1 1 d . . .
H51A H 0.2276 -0.0373 -0.0405 0.044 Uiso 1 1 calc R . .
H51B H 0.2859 -0.0309 0.1249 0.044 Uiso 1 1 calc R . .
C52 C 0.15958(16) 0.00075(4) 0.03248(19) 0.0315(5) Uani 1 1 d . . .
H52A H 0.1030 -0.0117 0.0578 0.038 Uiso 1 1 calc R . .
H52B H 0.1247 0.0096 -0.0632 0.038 Uiso 1 1 calc R . .
C53 C 0.19986(14) 0.02770(4) 0.13876(17) 0.0266(4) Uani 1 1 d . . .
H53A H 0.2291 0.0189 0.2355 0.032 Uiso 1 1 calc R . .
H53B H 0.1369 0.0417 0.1350 0.032 Uiso 1 1 calc R . .
O1S O 0.6472(3) 0.24408(11) 0.9542(5) 0.0923(17) Uani 0.50 1 d PU . .
C1S C 0.6133(6) 0.2553(2) 0.8744(12) 0.270(3) Uani 0.50 1 d PU A 1
H1S1 H 0.6316 0.2777 0.8999 0.324 Uiso 0.50 1 calc PR A 1
H1S2 H 0.5329 0.2531 0.8584 0.324 Uiso 0.50 1 calc PR A 1
C2S C 0.6294(3) 0.25053(9) 0.7152(7) 0.243(3) Uani 0.50 1 d PU A 1
H2S1 H 0.5792 0.2648 0.6469 0.365 Uiso 0.50 1 calc PR A 1
H2S2 H 0.6122 0.2287 0.6839 0.365 Uiso 0.50 1 calc PR A 1
H2S3 H 0.7061 0.2553 0.7216 0.365 Uiso 0.50 1 calc PR A 1
C2SA C 0.6294(3) 0.25053(9) 0.7152(7) 0.243(3) Uani 0.50 1 d PU . 2
H2S4 H 0.5661 0.2541 0.7488 0.365 Uiso 0.50 1 calc PR . 2
H2S5 H 0.6950 0.2609 0.7789 0.365 Uiso 0.50 1 calc PR . 2
H2S6 H 0.6433 0.2278 0.7132 0.365 Uiso 0.50 1 calc PR . 2
C3S C 0.6026(4) 0.23515(14) 1.0576(8) 0.112(2) Uani 0.50 1 d PU . 2
H3S1 H 0.6174 0.2123 1.0711 0.134 Uiso 0.50 1 calc PR . 2
H3S2 H 0.5215 0.2372 1.0135 0.134 Uiso 0.50 1 calc PR . 2

loop_
_atom_site_aniso_label
_atom_site_aniso_U_11
_atom_site_aniso_U_22
_atom_site_aniso_U_33
_atom_site_aniso_U_23
_atom_site_aniso_U_13
_atom_site_aniso_U_12
O1 0.0444(7) 0.0317(7) 0.0224(6) -0.0090(5) -0.0063(5) 0.0136(6)
Ru1 0.01837(5) 0.01224(5) 0.01383(4) -0.00005(4) 0.00322(4) 0.00082(5)
P1 0.01797(16) 0.01296(17) 0.01733(16) 0.00139(13) 0.00562(13) 0.00082(14)
P2 0.01942(17) 0.01315(17) 0.01667(16) 0.00114(13) 0.00333(13) 0.00100(15)
C1 0.132(2) 0.0367(13) 0.0661(16) -0.0005(12) -0.0506(16) -0.0303(15)
C2 0.0614(14) 0.1177(19) 0.0416(11) -0.0479(12) -0.0176(10) 0.0424(14)
C3 0.0343(10) 0.0406(11) 0.0303(9) -0.0014(8) -0.0040(8) 0.0053(9)
C4 0.0454(11) 0.0312(10) 0.0290(9) -0.0094(8) -0.0113(8) 0.0045(9)
C5 0.0313(8) 0.0196(8) 0.0237(7) -0.0027(6) -0.0035(7) 0.0023(7)
C6 0.0466(9) 0.0298(9) 0.0214(7) -0.0030(7) 0.0128(7) -0.0074(8)
C7 0.0308(8) 0.0282(9) 0.0308(8) -0.0076(7) 0.0105(7) -0.0103(7)
C8 0.0256(7) 0.0231(8) 0.0195(7) -0.0034(6) 0.0002(6) 0.0111(7)
C9 0.0470(10) 0.0278(9) 0.0251(8) 0.0063(7) 0.0126(7) 0.0011(8)
C10 0.0359(9) 0.0228(9) 0.0377(9) 0.0025(7) 0.0044(8) -0.0070(8)
C11 0.0184(6) 0.0172(7) 0.0196(6) 0.0026(5) 0.0039(5) -0.0002(6)
C12 0.0230(7) 0.0245(8) 0.0255(7) 0.0063(6) 0.0043(6) -0.0032(7)
C13 0.0278(8) 0.0265(9) 0.0348(9) 0.0030(7) 0.0004(7) -0.0086(7)
C14 0.0226(8) 0.0353(10) 0.0268(8) 0.0026(7) 0.0005(6) -0.0031(7)
C15 0.0233(8) 0.0329(9) 0.0259(8) 0.0083(7) 0.0032(6) 0.0024(7)
C16 0.0239(7) 0.0209(8) 0.0288(8) 0.0047(6) 0.0034(6) 0.0020(7)
C17 0.0235(7) 0.0175(7) 0.0209(6) -0.0007(5) 0.0099(5) 0.0005(6)
C18 0.0367(8) 0.0214(8) 0.0286(7) 0.0025(6) 0.0182(6) 0.0021(7)
C19 0.0396(9) 0.0383(10) 0.0263(8) 0.0010(7) 0.0168(7) 0.0020(8)
C20 0.0331(8) 0.0334(10) 0.0347(8) -0.0079(7) 0.0184(7) -0.0027(8)
C21 0.0359(8) 0.0238(9) 0.0444(9) -0.0068(7) 0.0225(7) 0.0022(7)
C22 0.0292(7) 0.0203(8) 0.0328(8) 0.0015(6) 0.0159(6) 0.0045(7)
C23 0.0194(6) 0.0163(7) 0.0221(6) 0.0008(5) 0.0088(5) 0.0006(6)
C24 0.0253(7) 0.0223(8) 0.0230(7) -0.0051(6) 0.0097(6) -0.0054(6)
C25 0.0302(8) 0.0228(8) 0.0317(8) -0.0042(6) 0.0130(6) -0.0082(7)
C26 0.0289(7) 0.0235(8) 0.0300(7) -0.0004(6) 0.0146(6) -0.0043(7)
C27 0.0302(8) 0.0238(8) 0.0232(7) 0.0042(6) 0.0101(6) -0.0013(7)
C28 0.0270(7) 0.0213(8) 0.0186(6) -0.0001(6) 0.0083(6) -0.0016(6)
C29 0.0229(7) 0.0179(8) 0.0245(7) 0.0021(6) 0.0029(6) 0.0051(6)
C30 0.0324(8) 0.0210(8) 0.0206(7) -0.0021(6) 0.0044(6) 0.0085(7)
C31 0.0345(9) 0.0289(9) 0.0272(8) -0.0006(7) 0.0084(7) 0.0014(8)
C32 0.0296(9) 0.0257(9) 0.0384(9) -0.0097(7) 0.0019(7) -0.0002(8)
C33 0.0332(9) 0.0351(10) 0.0264(8) -0.0103(7) -0.0003(7) 0.0090(8)
C34 0.0393(9) 0.0418(11) 0.0236(8) -0.0022(7) 0.0090(7) 0.0070(9)
C35 0.0324(8) 0.0242(9) 0.0312(8) -0.0014(7) 0.0104(7) 0.0037(7)
C36 0.0215(7) 0.0214(8) 0.0261(7) 0.0041(6) 0.0069(6) 0.0009(6)
C37 0.0271(8) 0.0355(10) 0.0273(8) 0.0073(7) 0.0106(6) -0.0004(7)
C38 0.0283(8) 0.0457(12) 0.0450(9) 0.0108(8) 0.0195(7) 0.0025(8)
C39 0.0311(8) 0.0433(11) 0.0557(11) 0.0177(9) 0.0205(8) -0.0019(9)
C40 0.0245(8) 0.0331(10) 0.0568(11) 0.0058(9) 0.0081(8) -0.0056(8)
C41 0.0269(8) 0.0273(9) 0.0324(8) 0.0016(7) 0.0059(6) -0.0059(7)
C42 0.0258(7) 0.0163(7) 0.0182(7) 0.0021(6) 0.0017(6) 0.0000(6)
C43 0.0272(8) 0.0275(9) 0.0262(8) 0.0088(7) 0.0042(6) 0.0060(7)
C44 0.0327(9) 0.0326(10) 0.0272(8) 0.0084(7) -0.0038(7) 0.0021(8)
C45 0.0481(10) 0.0268(9) 0.0193(7) 0.0056(6) 0.0032(7) 0.0066(8)
C46 0.0476(10) 0.0285(9) 0.0185(7) 0.0028(6) 0.0088(7) 0.0083(8)
C47 0.0303(8) 0.0226(8) 0.0194(7) 0.0040(6) 0.0070(6) 0.0040(7)
C48 0.0241(7) 0.0150(7) 0.0204(7) -0.0010(5) 0.0050(6) 0.0033(6)
C49 0.0340(9) 0.0240(9) 0.0339(8) -0.0068(7) 0.0064(7) 0.0101(7)
C50 0.0397(10) 0.0301(9) 0.0335(9) -0.0119(7) 0.0036(8) 0.0144(8)
C51 0.0539(11) 0.0183(8) 0.0252(8) -0.0055(7) -0.0041(8) 0.0046(8)
C52 0.0396(9) 0.0211(8) 0.0304(8) -0.0041(7) 0.0064(7) -0.0052(8)
C53 0.0366(9) 0.0175(8) 0.0260(7) -0.0023(6) 0.0107(7) -0.0056(7)
O1S 0.056(2) 0.098(3) 0.108(3) 0.031(3) 0.006(2) 0.023(2)
C1S 0.184(4) 0.212(6) 0.540(8) -0.275(5) 0.292(4) -0.147(4)
C2S 0.115(2) 0.093(2) 0.368(6) 0.117(3) -0.140(3) -0.0717(19)
C2SA 0.115(2) 0.093(2) 0.368(6) 0.117(3) -0.140(3) -0.0717(19)
C3S 0.050(3) 0.077(3) 0.219(6) -0.093(4) 0.058(3) -0.030(3)

loop_
_geom_bond_atom_site_label_1
_geom_bond_atom_site_label_2
_geom_bond_distance
_geom_bond_site_symmetry_2
_geom_bond_publ_flag
O1 C8 1.3208(19) . ?
O1 Ru1 1.9938(13) . ?
Ru1 C29 1.7178(16) . ?
Ru1 P1 2.3875(7) . ?
Ru1 P2 2.3964(7) . ?
P1 C11 1.8591(15) . ?
P1 C17 1.8598(17) . ?
P1 C23 1.8605(17) . ?
P2 C48 1.8540(16) . ?
P2 C42 1.8572(16) . ?
P2 C36 1.8638(18) . ?
C1 C4 1.508(3) . ?
C2 C4 1.541(4) . ?
C3 C4 1.532(3) . ?
C4 C5 1.539(2) . ?
C5 C10 1.386(3) . ?
C5 C6 1.391(3) . ?
C6 C7 1.382(2) . ?
C7 C8 1.395(3) . ?
C8 C9 1.390(3) . ?
C9 C10 1.385(2) . ?
C11 C12 1.532(2) . ?
C11 C16 1.539(2) . ?
C12 C13 1.538(2) . ?
C13 C14 1.529(2) . ?
C14 C15 1.523(3) . ?
C15 C16 1.534(2) . ?
C17 C22 1.532(2) . ?
C17 C18 1.534(2) . ?
C18 C19 1.529(3) . ?
C19 C20 1.525(3) . ?
C20 C21 1.523(3) . ?
C21 C22 1.538(3) . ?
C23 C24 1.533(2) . ?
C23 C28 1.541(2) . ?
C24 C25 1.536(2) . ?
C25 C26 1.522(3) . ?
C26 C27 1.523(2) . ?
C27 C28 1.532(2) . ?
C29 C30 1.445(2) . ?
C30 C35 1.387(3) . ?
C30 C31 1.428(3) . ?
C31 C32 1.383(2) . ?
C32 C33 1.373(3) . ?
C33 C34 1.405(3) . ?
C34 C35 1.392(2) . ?
C36 C41 1.533(2) . ?
C36 C37 1.537(2) . ?
C37 C38 1.536(3) . ?
C38 C39 1.519(3) . ?
C39 C40 1.517(3) . ?
C40 C41 1.536(3) . ?
C42 C47 1.533(3) . ?
C42 C43 1.536(2) . ?
C43 C44 1.529(2) . ?
C44 C45 1.526(3) . ?
C45 C46 1.528(3) . ?
C46 C47 1.533(2) . ?
C48 C53 1.537(2) . ?
C48 C49 1.540(2) . ?
C49 C50 1.532(2) . ?
C50 C51 1.525(3) . ?
C51 C52 1.520(3) . ?
C52 C53 1.532(2) . ?
O1S C1S 0.910(12) . ?
O1S C3S 1.381(9) . ?
C1S C2S 1.678(12) . ?
C3S C2SA 1.617(9) 4_566 ?
